data_7101627
loop_
_publ_author_name
'Kumar, Rajeev'
'Misra, Rajneesh'
'Chandrashekar, Tavarekere K'
'Suresh, Eringathodi'

_publ_section_title
;
 Near IR absorbing planar aromatic [34]octaphyrins(1.1.0.1.1.0.0.0)
 containing a quaterthiophene subunit.
;
_journal_issue 1
_journal_name_full 'Chemical communications (Cambridge, England)'
_journal_page_first 43
_journal_page_last 45
_journal_paper_doi 10.1039/b614290g
_journal_year 2007
_chemical_formula_sum 'C72 H60 N2 S4 Se2'
_chemical_formula_weight 1239.42
_chemical_name_systematic
;
?
;
_space_group_IT_number 2
_symmetry_cell_setting triclinic
_symmetry_space_group_name_Hall '-P 1'
_symmetry_space_group_name_H-M 'P -1'
_atom_sites_solution_hydrogens geom
_atom_sites_solution_primary direct
_atom_sites_solution_secondary difmap
_audit_creation_method SHELXL-97
_cell_angle_alpha 81.06(3)
_cell_angle_beta 62.88(3)
_cell_angle_gamma 66.62(3)
_cell_formula_units_Z 4
_cell_length_a 20.276(4)
_cell_length_b 21.240(4)
_cell_length_c 21.313(4)
_cell_measurement_temperature 100(2)
_cell_volume 7495(3)
_computing_cell_refinement 'Bruker Smart Apex'
_computing_data_collection 'Bruker Smart Apex'
_computing_data_reduction 'Bruker Saint Plus'
_computing_molecular_graphics 'Bruker SHELXTL'
_computing_publication_material 'BRUKER SHELXTL'
_computing_structure_refinement 'SHELXL-97 (Sheldrick, 1997)'
_computing_structure_solution 'SHELXS-97 (Sheldrick, 1990)'
_diffrn_ambient_temperature 100(2)
_diffrn_measured_fraction_theta_full 0.987
_diffrn_measured_fraction_theta_max 0.987
_diffrn_measurement_device_type 'CCD Area Detector'
_diffrn_measurement_method 'PHI-Omega Scan'
_diffrn_radiation_monochromator graphite
_diffrn_radiation_source 'fine-focus sealed tube'
_diffrn_radiation_type MoK\a
_diffrn_radiation_wavelength 0.71073
_diffrn_reflns_av_R_equivalents 0.0468
_diffrn_reflns_av_sigmaI/netI 0.1135
_diffrn_reflns_limit_h_max 24
_diffrn_reflns_limit_h_min -15
_diffrn_reflns_limit_k_max 24
_diffrn_reflns_limit_k_min -25
_diffrn_reflns_limit_l_max 25
_diffrn_reflns_limit_l_min -22
_diffrn_reflns_number 39629
_diffrn_reflns_theta_full 25.00
_diffrn_reflns_theta_max 25.00
_diffrn_reflns_theta_min 1.96
_exptl_absorpt_coefficient_mu 1.134
_exptl_crystal_colour Blue
_exptl_crystal_density_diffrn 1.098
_exptl_crystal_density_method 'not measured'
_exptl_crystal_description Rectangular
_exptl_crystal_F_000 2552
_exptl_crystal_size_max 0.20
_exptl_crystal_size_mid 0.15
_exptl_crystal_size_min 0.15
_refine_diff_density_max 0.910
_refine_diff_density_min -0.635
_refine_diff_density_rms 0.092
_refine_ls_extinction_method none
_refine_ls_goodness_of_fit_ref 0.920
_refine_ls_hydrogen_treatment mixed
_refine_ls_matrix_type fullcycle
_refine_ls_number_parameters 1465
_refine_ls_number_reflns 26051
_refine_ls_number_restraints 0
_refine_ls_restrained_S_all 0.920
_refine_ls_R_factor_all 0.0978
_refine_ls_R_factor_gt 0.0614
_refine_ls_shift/su_max 0.001
_refine_ls_shift/su_mean 0.000
_refine_ls_structure_factor_coef Fsqd
_refine_ls_weighting_details 'w=1/[\s^2^(Fo^2^)+(0.0748P)^2^+0.0000P] where P=(Fo^2^+2Fc^2^)/3'
_refine_ls_weighting_scheme calc
_refine_ls_wR_factor_gt 0.1411
_refine_ls_wR_factor_ref 0.1538
_reflns_number_gt 16205
_reflns_number_total 26051
_reflns_threshold_expression >2sigma(I)
_cod_data_source_file b614290g.txt
_cod_data_source_block S4Se2N2-octaphyrin
_cod_depositor_comments
;
The following automatic conversions were performed:
'_symmetry_cell_setting' value 'TRICLINIC' changed to 'triclinic'
according to '/home/saulius/struct/CIF-dictionaries/cif_core.dic'
dictionary named 'cif_core.dic' version 2.4.1 from 2010-06-29.

Automatic conversion script
Id: cif_fix_enum 1527 2010-12-29 10:47:43Z saulius 

The following automatic conversions were performed:

'_refine_ls_weighting_scheme' value 'calc
w=1/[\s^2^(Fo^2^)+(0.0748P)^2^+0.0000P] where P=(Fo^2^+2Fc^2^)/3' was
changed to 'calc'. New tag '_refine_ls_weighting_details' was
created. The value of the new tag was set to
'w=1/[\s^2^(Fo^2^)+(0.0748P)^2^+0.0000P] where P=(Fo^2^+2Fc^2^)/3'.

Automatic conversion script
Id: cif_fix_values 3143 2015-03-26 13:38:13Z robertas 
;
_cod_original_sg_symbol_H-M P-1
_cod_database_code 7101627

loop_
_symmetry_equiv_pos_as_xyz
'x, y, z'
'-x, -y, -z'

loop_
_atom_site_label
_atom_site_type_symbol
_atom_site_fract_x
_atom_site_fract_y
_atom_site_fract_z
_atom_site_U_iso_or_equiv
_atom_site_adp_type
_atom_site_occupancy
_atom_site_calc_flag
_atom_site_refinement_flags
Se2 Se 0.62326(4) 0.78713(2) -0.09747(3) 0.03228(14) Uani 1 d .
Se1 Se 0.67165(4) 0.87934(2) -0.01246(3) 0.03244(14) Uani 1 d .
S1 S 0.69102(8) 0.47906(6) -0.03412(6) 0.0243(3) Uani 1 d .
S4 S 0.72521(8) 0.75493(6) 0.24962(6) 0.0249(3) Uani 1 d .
S3 S 0.71471(8) 0.61542(6) 0.20885(6) 0.0238(3) Uani 1 d .
S2 S 0.70611(7) 0.51502(6) 0.10510(6) 0.0202(3) Uani 1 d .
N1 N 0.6361(2) 0.56159(18) -0.13082(19) 0.0224(9) Uani 1 d .
N2 N 0.7242(3) 0.88046(18) 0.1865(2) 0.0278(10) Uani 1 d .
C1 C 0.6537(3) 0.4423(2) -0.1316(2) 0.0214(11) Uani 1 d .
C3 C 0.6859(3) 0.3625(2) -0.0401(2) 0.0299(12) Uani 1 d .
H3 H 0.6814 0.3257 -0.0542 0.036 Uiso 1 calc R
C2 C 0.6739(3) 0.4246(2) -0.0730(2) 0.0221(11) Uani 1 d .
C4 C 0.7050(3) 0.3589(2) 0.0152(2) 0.0285(12) Uani 1 d .
H4 H 0.7135 0.3203 0.0422 0.034 Uiso 1 calc R
C5 C 0.7101(3) 0.4191(2) 0.0258(2) 0.0218(11) Uani 1 d .
C6 C 0.7283(3) 0.4319(2) 0.0790(2) 0.0211(11) Uani 1 d .
C7 C 0.7629(3) 0.3851(2) 0.1182(2) 0.0223(11) Uani 1 d .
H7 H 0.7791 0.3380 0.1124 0.027 Uiso 1 calc R
C8 C 0.7716(3) 0.4137(2) 0.1668(2) 0.0248(11) Uani 1 d .
H8 H 0.7942 0.3878 0.1963 0.030 Uiso 1 calc R
C9 C 0.7435(3) 0.4846(2) 0.1670(2) 0.0199(10) Uani 1 d .
C10 C 0.7414(3) 0.5273(2) 0.2147(2) 0.0233(11) Uani 1 d .
C11 C 0.7588(3) 0.5060(3) 0.2712(3) 0.0350(13) Uani 1 d .
H11 H 0.7722 0.4605 0.2845 0.042 Uiso 1 calc R
C12 C 0.7548(3) 0.5581(3) 0.3076(3) 0.0340(13) Uani 1 d .
H12 H 0.7669 0.5503 0.3459 0.041 Uiso 1 calc R
C13 C 0.7313(3) 0.6216(2) 0.2807(2) 0.0240(11) Uani 1 d .
C14 C 0.7258(3) 0.6845(2) 0.3033(2) 0.0213(11) Uani 1 d .
C15 C 0.7261(3) 0.6962(2) 0.3644(2) 0.0292(12) Uani 1 d .
H15 H 0.7271 0.6642 0.3994 0.035 Uiso 1 calc R
C16 C 0.7249(3) 0.7615(2) 0.3684(2) 0.0281(12) Uani 1 d .
H16 H 0.7232 0.7775 0.4076 0.034 Uiso 1 calc R
C17 C 0.7261(3) 0.8009(2) 0.3104(2) 0.0249(11) Uani 1 d .
C18 C 0.7291(3) 0.8682(2) 0.2992(2) 0.0271(12) Uani 1 d .
C19 C 0.7290(3) 0.9055(2) 0.2394(2) 0.0279(12) Uani 1 d .
C20 C 0.7329(3) 0.9727(2) 0.2232(3) 0.0338(13) Uani 1 d .
H20 H 0.7373 0.9999 0.2503 0.041 Uiso 1 calc R
C21 C 0.7289(3) 0.9884(2) 0.1612(3) 0.0321(13) Uani 1 d .
H21 H 0.7300 1.0286 0.1368 0.038 Uiso 1 calc R
C22 C 0.7227(3) 0.9298(2) 0.1398(2) 0.0268(12) Uani 1 d .
C23 C 0.7119(3) 0.9286(2) 0.0770(2) 0.0280(12) Uani 1 d .
C24 C 0.7067(3) 0.8734(2) 0.0585(3) 0.0325(13) Uani 1 d .
C25 C 0.7218(4) 0.8057(2) 0.0847(3) 0.0475(17) Uani 1 d .
H25 H 0.7423 0.7920 0.1179 0.057 Uiso 1 calc R
C26 C 0.7052(4) 0.7627(3) 0.0595(3) 0.058(2) Uani 1 d .
H26 H 0.7124 0.7182 0.0754 0.069 Uiso 1 calc R
C27 C 0.6760(4) 0.7880(2) 0.0073(3) 0.0437(16) Uani 1 d .
C28 C 0.6573(4) 0.7528(3) -0.0253(3) 0.0429(16) Uani 1 d .
C29 C 0.6641(4) 0.6834(3) -0.0143(3) 0.056(2) Uani 1 d .
H29 H 0.6779 0.6586 0.0207 0.068 Uiso 1 calc R
C30 C 0.6500(4) 0.6546(3) -0.0569(3) 0.0499(18) Uani 1 d .
H30 H 0.6548 0.6089 -0.0531 0.060 Uiso 1 calc R
C31 C 0.6272(3) 0.6974(2) -0.1077(3) 0.0344(13) Uani 1 d .
C32 C 0.6111(3) 0.6829(2) -0.1586(2) 0.0261(12) Uani 1 d .
C33 C 0.6181(3) 0.6153(2) -0.1694(2) 0.0242(11) Uani 1 d .
C34 C 0.6059(3) 0.5955(2) -0.2249(2) 0.0269(12) Uani 1 d .
H34 H 0.5920 0.6241 -0.2582 0.032 Uiso 1 calc R
C35 C 0.6187(3) 0.5285(2) -0.2190(2) 0.0272(12) Uani 1 d .
H35 H 0.6163 0.5014 -0.2476 0.033 Uiso 1 calc R
C36 C 0.6371(3) 0.5066(2) -0.1588(2) 0.0211(11) Uani 1 d .
C37 C 0.6524(3) 0.3848(2) -0.1635(2) 0.0246(11) Uani 1 d .
C38 C 0.5808(3) 0.3763(3) -0.1434(3) 0.0307(12) Uani 1 d .
C39 C 0.5828(4) 0.3206(3) -0.1738(3) 0.0398(15) Uani 1 d .
H39 H 0.5356 0.3143 -0.1612 0.048 Uiso 1 calc R
C40 C 0.6546(4) 0.2749(3) -0.2224(3) 0.0391(15) Uani 1 d .
C41 C 0.7234(4) 0.2849(2) -0.2399(3) 0.0335(13) Uani 1 d .
H41 H 0.7713 0.2539 -0.2717 0.040 Uiso 1 calc R
C42 C 0.7252(3) 0.3387(2) -0.2127(2) 0.0259(12) Uani 1 d .
C43 C 0.5033(3) 0.4241(3) -0.0900(3) 0.0459(15) Uani 1 d .
H43A H 0.4606 0.4107 -0.0834 0.069 Uiso 1 calc R
H43B H 0.4935 0.4702 -0.1065 0.069 Uiso 1 calc R
H43C H 0.5062 0.4221 -0.0460 0.069 Uiso 1 calc R
C44 C 0.6536(4) 0.2172(3) -0.2555(3) 0.062(2) Uani 1 d .
H44A H 0.6649 0.2264 -0.3041 0.094 Uiso 1 calc R
H44B H 0.6020 0.2140 -0.2309 0.094 Uiso 1 calc R
H44C H 0.6934 0.1747 -0.2523 0.094 Uiso 1 calc R
C45 C 0.8026(3) 0.3489(2) -0.2365(3) 0.0317(12) Uani 1 d .
H45A H 0.8458 0.3116 -0.2679 0.048 Uiso 1 calc R
H45B H 0.8114 0.3502 -0.1962 0.048 Uiso 1 calc R
H45C H 0.7999 0.3913 -0.2606 0.048 Uiso 1 calc R
C46 C 0.7301(3) 0.8993(2) 0.3567(2) 0.0288(12) Uani 1 d .
C47 C 0.8039(3) 0.8967(2) 0.3497(3) 0.0328(13) Uani 1 d .
C48 C 0.8043(4) 0.9265(3) 0.4032(3) 0.0414(15) Uani 1 d .
H48 H 0.8524 0.9252 0.3991 0.050 Uiso 1 calc R
C49 C 0.7343(4) 0.9583(3) 0.4626(3) 0.0446(16) Uani 1 d .
C50 C 0.6632(4) 0.9606(3) 0.4675(3) 0.0470(17) Uani 1 d .
H50 H 0.6160 0.9824 0.5066 0.056 Uiso 1 calc R
C51 C 0.6607(4) 0.9310(2) 0.4152(3) 0.0367(14) Uani 1 d .
C52 C 0.8807(3) 0.8622(3) 0.2868(3) 0.0433(15) Uani 1 d .
H52A H 0.9249 0.8557 0.2963 0.065 Uiso 1 calc R
H52B H 0.8833 0.8904 0.2465 0.065 Uiso 1 calc R
H52C H 0.8829 0.8185 0.2774 0.065 Uiso 1 calc R
C53 C 0.7379(5) 0.9909(3) 0.5195(3) 0.077(2) Uani 1 d .
H53A H 0.7247 1.0393 0.5124 0.115 Uiso 1 calc R
H53B H 0.7908 0.9704 0.5166 0.115 Uiso 1 calc R
H53C H 0.7005 0.9834 0.5651 0.115 Uiso 1 calc R
C54 C 0.5825(4) 0.9347(3) 0.4227(3) 0.0523(17) Uani 1 d .
H54A H 0.5416 0.9542 0.4683 0.078 Uiso 1 calc R
H54B H 0.5854 0.8894 0.4178 0.078 Uiso 1 calc R
H54C H 0.5702 0.9630 0.3868 0.078 Uiso 1 calc R
C55 C 0.6996(3) 0.9926(2) 0.0365(2) 0.0260(12) Uani 1 d .
C56 C 0.6225(3) 1.0430(3) 0.0596(3) 0.0339(13) Uani 1 d .
C57 C 0.6093(4) 1.1030(3) 0.0220(3) 0.0431(15) Uani 1 d .
H57 H 0.5584 1.1368 0.0373 0.052 Uiso 1 calc R
C58 C 0.6713(5) 1.1124(3) -0.0378(3) 0.0483(17) Uani 1 d .
C59 C 0.7461(4) 1.0620(3) -0.0604(3) 0.0460(16) Uani 1 d .
H59 H 0.7876 1.0689 -0.1005 0.055 Uiso 1 calc R
C60 C 0.7619(4) 1.0005(3) -0.0248(3) 0.0364(14) Uani 1 d .
C61 C 0.5538(4) 1.0337(3) 0.1235(3) 0.0497(16) Uani 1 d .
H61A H 0.5085 1.0762 0.1359 0.075 Uiso 1 calc R
H61B H 0.5682 1.0201 0.1621 0.075 Uiso 1 calc R
H61C H 0.5405 0.9989 0.1136 0.075 Uiso 1 calc R
C62 C 0.6542(5) 1.1787(3) -0.0782(4) 0.078(2) Uani 1 d .
H62A H 0.6957 1.1718 -0.1256 0.117 Uiso 1 calc R
H62B H 0.6525 1.2151 -0.0551 0.117 Uiso 1 calc R
H62C H 0.6038 1.1907 -0.0792 0.117 Uiso 1 calc R
C63 C 0.8434(4) 0.9460(3) -0.0535(3) 0.0540(17) Uani 1 d .
H63A H 0.8506 0.9214 -0.0918 0.081 Uiso 1 calc R
H63B H 0.8495 0.9149 -0.0170 0.081 Uiso 1 calc R
H63C H 0.8826 0.9668 -0.0703 0.081 Uiso 1 calc R
C64 C 0.5834(3) 0.7402(2) -0.2016(2) 0.0257(12) Uani 1 d .
C65 C 0.5001(3) 0.7743(2) -0.1800(3) 0.0280(12) Uani 1 d .
C66 C 0.4740(3) 0.8309(2) -0.2185(3) 0.0346(13) Uani 1 d .
H66 H 0.4196 0.8530 -0.2055 0.042 Uiso 1 calc R
C67 C 0.5269(4) 0.8544(3) -0.2750(3) 0.0352(14) Uani 1 d .
C68 C 0.6080(3) 0.8202(2) -0.2953(3) 0.0337(13) Uani 1 d .
H68 H 0.6438 0.8355 -0.3336 0.040 Uiso 1 calc R
C69 C 0.6368(3) 0.7635(2) -0.2598(3) 0.0290(12) Uani 1 d .
C70 C 0.4412(3) 0.7499(3) -0.1178(3) 0.0440(15) Uani 1 d .
H70A H 0.3880 0.7825 -0.1064 0.066 Uiso 1 calc R
H70B H 0.4525 0.7456 -0.0779 0.066 Uiso 1 calc R
H70C H 0.4455 0.7062 -0.1295 0.066 Uiso 1 calc R
C71 C 0.4965(4) 0.9173(3) -0.3132(3) 0.0531(18) Uani 1 d .
H71A H 0.4798 0.9579 -0.2866 0.080 Uiso 1 calc R
H71B H 0.4522 0.9164 -0.3181 0.080 Uiso 1 calc R
H71C H 0.5384 0.9176 -0.3590 0.080 Uiso 1 calc R
C72 C 0.7247(3) 0.7280(3) -0.2823(3) 0.0410(14) Uani 1 d .
H72A H 0.7395 0.7433 -0.2523 0.062 Uiso 1 calc R
H72B H 0.7531 0.7387 -0.3302 0.062 Uiso 1 calc R
H72C H 0.7379 0.6793 -0.2788 0.062 Uiso 1 calc R
Se4 Se 0.73417(3) 0.28902(2) 0.33943(2) 0.02459(12) Uani 1 d .
Se3 Se 0.73254(3) 0.39410(3) 0.44460(2) 0.02686(13) Uani 1 d .
S7 S 0.97929(8) 0.51138(6) 0.16759(6) 0.0289(3) Uani 1 d .
S8 S 0.92545(8) 0.58055(6) 0.31982(6) 0.0256(3) Uani 1 d .
S5 S 0.95823(8) 0.26763(6) 0.02788(6) 0.0263(3) Uani 1 d .
S6 S 0.99905(9) 0.39162(7) 0.06471(6) 0.0341(3) Uani 1 d .
N4 N 0.8490(2) 0.20486(18) 0.10199(19) 0.0236(9) Uani 1 d .
N3 N 0.8304(3) 0.5617(2) 0.45808(19) 0.0297(10) Uani 1 d .
C73 C 0.9278(3) 0.1718(2) -0.0212(2) 0.0240(11) Uani 1 d .
C74 C 0.9740(3) 0.2121(2) -0.0344(2) 0.0244(11) Uani 1 d .
C75 C 1.0363(3) 0.2152(3) -0.0978(3) 0.0335(13) Uani 1 d .
H75 H 1.0545 0.1890 -0.1376 0.040 Uiso 1 calc R
C76 C 1.0696(3) 0.2612(3) -0.0969(3) 0.0363(13) Uani 1 d .
H76 H 1.1113 0.2690 -0.1360 0.044 Uiso 1 calc R
C77 C 1.0344(3) 0.2936(2) -0.0326(2) 0.0273(12) Uani 1 d .
C79 C 1.1112(3) 0.3702(3) -0.0603(3) 0.0347(13) Uani 1 d .
H79 H 1.1466 0.3520 -0.1057 0.042 Uiso 1 calc R
C78 C 1.0519(3) 0.3471(2) -0.0158(2) 0.0288(12) Uani 1 d .
C80 C 1.1141(3) 0.4231(3) -0.0319(3) 0.0343(13) Uani 1 d .
H80 H 1.1507 0.4443 -0.0568 0.041 Uiso 1 calc R
C81 C 1.0570(3) 0.4414(2) 0.0372(2) 0.0257(11) Uani 1 d .
C82 C 1.0473(3) 0.4934(2) 0.0793(2) 0.0258(11) Uani 1 d .
C83 C 1.0896(3) 0.5356(2) 0.0578(3) 0.0300(12) Uani 1 d .
H83 H 1.1283 0.5344 0.0119 0.036 Uiso 1 calc R
C84 C 1.0695(3) 0.5808(2) 0.1109(2) 0.0265(11) Uani 1 d .
H84 H 1.0939 0.6120 0.1034 0.032 Uiso 1 calc R
C85 C 1.0107(3) 0.5746(2) 0.1747(2) 0.0261(11) Uani 1 d .
C86 C 0.9840(3) 0.6069(2) 0.2405(2) 0.0247(11) Uani 1 d .
C87 C 1.0041(3) 0.6582(2) 0.2510(2) 0.0282(12) Uani 1 d .
H87 H 1.0337 0.6800 0.2143 0.034 Uiso 1 calc R
C88 C 0.9759(3) 0.6738(2) 0.3217(2) 0.0283(12) Uani 1 d .
H88 H 0.9859 0.7063 0.3368 0.034 Uiso 1 calc R
C89 C 0.9313(3) 0.6364(2) 0.3678(2) 0.0264(11) Uani 1 d .
C90 C 0.8964(3) 0.6397(2) 0.4441(2) 0.0282(12) Uani 1 d .
C91 C 0.8488(3) 0.6040(3) 0.4858(2) 0.0337(13) Uani 1 d .
C92 C 0.8087(4) 0.6061(3) 0.5621(3) 0.0443(16) Uani 1 d .
H92 H 0.8118 0.6305 0.5926 0.053 Uiso 1 calc R
C93 C 0.7661(4) 0.5662(3) 0.5801(3) 0.0465(16) Uani 1 d .
H93 H 0.7331 0.5581 0.6255 0.056 Uiso 1 calc R
C94 C 0.7820(3) 0.5374(3) 0.5137(2) 0.0337(13) Uani 1 d .
C95 C 0.7501(3) 0.4895(3) 0.5089(2) 0.0324(13) Uani 1 d .
C96 C 0.7866(3) 0.4468(2) 0.4509(2) 0.0274(12) Uani 1 d .
C97 C 0.8632(3) 0.4302(2) 0.3920(2) 0.0254(11) Uani 1 d .
H97 H 0.8979 0.4515 0.3857 0.030 Uiso 1 calc R
C98 C 0.8823(3) 0.3817(2) 0.3461(2) 0.0262(12) Uani 1 d .
H98 H 0.9319 0.3665 0.3074 0.031 Uiso 1 calc R
C99 C 0.8230(3) 0.3548(2) 0.3597(2) 0.0224(11) Uani 1 d .
C100 C 0.8245(3) 0.3106(2) 0.3177(2) 0.0219(11) Uani 1 d .
C101 C 0.8861(3) 0.2795(2) 0.2516(2) 0.0241(11) Uani 1 d .
H101 H 0.9360 0.2825 0.2335 0.029 Uiso 1 calc R
C103 C 0.7916(3) 0.2433(2) 0.2489(2) 0.0212(11) Uani 1 d .
C102 C 0.8692(3) 0.2452(2) 0.2159(2) 0.0223(11) Uani 1 d .
H102 H 0.9066 0.2241 0.1720 0.027 Uiso 1 calc R
C104 C 0.7532(3) 0.2165(2) 0.2272(2) 0.0215(11) Uani 1 d .
C105 C 0.7877(3) 0.1923(2) 0.1550(2) 0.0200(11) Uani 1 d .
C106 C 0.7607(3) 0.1507(2) 0.1311(2) 0.0256(11) Uani 1 d .
H106 H 0.7186 0.1361 0.1583 0.031 Uiso 1 calc R
C107 C 0.8092(3) 0.1377(2) 0.0614(2) 0.0226(11) Uani 1 d .
H107 H 0.8070 0.1122 0.0312 0.027 Uiso 1 calc R
C109 C 0.9520(3) 0.1246(2) -0.0807(2) 0.0262(12) Uani 1 d .
C108 C 0.8647(3) 0.1709(2) 0.0431(2) 0.0203(11) Uani 1 d .
C110 C 1.0163(3) 0.0618(2) -0.0922(3) 0.0305(12) Uani 1 d .
C111 C 1.0368(3) 0.0168(3) -0.1445(3) 0.0397(14) Uani 1 d .
H111 H 1.0786 -0.0253 -0.1513 0.048 Uiso 1 calc R
C112 C 0.9979(4) 0.0319(3) -0.1865(3) 0.0430(15) Uani 1 d .
C113 C 0.9360(3) 0.0953(3) -0.1756(3) 0.0371(14) Uani 1 d .
H113 H 0.9098 0.1069 -0.2043 0.045 Uiso 1 calc R
C114 C 0.9122(3) 0.1419(3) -0.1231(3) 0.0313(12) Uani 1 d .
C115 C 1.0627(3) 0.0439(3) -0.0491(3) 0.0401(14) Uani 1 d .
H11A H 1.0991 0.0676 -0.0665 0.060 Uiso 1 calc R
H11B H 1.0920 -0.0047 -0.0526 0.060 Uiso 1 calc R
H11C H 1.0265 0.0575 -0.0006 0.060 Uiso 1 calc R
C116 C 1.0207(4) -0.0187(3) -0.2433(3) 0.072(2) Uani 1 d .
H11D H 1.0617 -0.0117 -0.2866 0.108 Uiso 1 calc R
H11E H 0.9747 -0.0113 -0.2503 0.108 Uiso 1 calc R
H11F H 1.0399 -0.0648 -0.2286 0.108 Uiso 1 calc R
C117 C 0.8438(3) 0.2096(3) -0.1112(3) 0.0424(15) Uani 1 d .
H11G H 0.8300 0.2176 -0.1500 0.064 Uiso 1 calc R
H11H H 0.8592 0.2458 -0.1077 0.064 Uiso 1 calc R
H11I H 0.7986 0.2087 -0.0683 0.064 Uiso 1 calc R
C118 C 0.9182(3) 0.6803(3) 0.4783(3) 0.0313(13) Uani 1 d .
C119 C 0.8643(4) 0.7451(3) 0.5096(3) 0.0345(13) Uani 1 d .
C120 C 0.8834(4) 0.7776(3) 0.5457(3) 0.0488(17) Uani 1 d .
H120 H 0.8479 0.8207 0.5665 0.059 Uiso 1 calc R
C121 C 0.9546(5) 0.7478(3) 0.5520(3) 0.0571(19) Uani 1 d .
C122 C 1.0069(4) 0.6842(3) 0.5207(3) 0.0500(17) Uani 1 d .
H122 H 1.0546 0.6638 0.5248 0.060 Uiso 1 calc R
C123 C 0.9901(4) 0.6501(3) 0.4833(3) 0.0386(14) Uani 1 d .
C124 C 0.7867(4) 0.7788(3) 0.5052(3) 0.0432(15) Uani 1 d .
H12A H 0.7563 0.7498 0.5252 0.065 Uiso 1 calc R
H12B H 0.7963 0.7863 0.4567 0.065 Uiso 1 calc R
H12C H 0.7575 0.8220 0.5309 0.065 Uiso 1 calc R
C125 C 0.9737(5) 0.7835(4) 0.5961(4) 0.094(3) Uani 1 d .
H12D H 0.9635 0.8307 0.5834 0.142 Uiso 1 calc R
H12E H 1.0288 0.7608 0.5869 0.142 Uiso 1 calc R
H12F H 0.9406 0.7812 0.6453 0.142 Uiso 1 calc R
C126 C 1.0479(4) 0.5799(3) 0.4524(3) 0.0541(17) Uani 1 d .
H12G H 1.0769 0.5825 0.4024 0.081 Uiso 1 calc R
H12H H 1.0193 0.5501 0.4617 0.081 Uiso 1 calc R
H12I H 1.0845 0.5619 0.4734 0.081 Uiso 1 calc R
C127 C 0.6746(4) 0.4874(3) 0.5684(3) 0.0365(14) Uani 1 d .
C128 C 0.6776(4) 0.4306(3) 0.6126(2) 0.0387(15) Uani 1 d .
C129 C 0.6061(4) 0.4286(3) 0.6645(3) 0.0470(16) Uani 1 d .
H129 H 0.6065 0.3908 0.6932 0.056 Uiso 1 calc R
C130 C 0.5361(4) 0.4790(3) 0.6749(3) 0.0492(17) Uani 1 d .
C131 C 0.5342(4) 0.5350(3) 0.6318(3) 0.066(2) Uani 1 d .
H131 H 0.4856 0.5701 0.6392 0.080 Uiso 1 calc R
C133 C 0.7546(4) 0.3737(3) 0.6045(3) 0.063(2) Uani 1 d .
H13A H 0.7852 0.3911 0.6157 0.095 Uiso 1 calc R
H13B H 0.7844 0.3559 0.5568 0.095 Uiso 1 calc R
H13C H 0.7435 0.3378 0.6359 0.095 Uiso 1 calc R
C132 C 0.6048(4) 0.5394(3) 0.5772(3) 0.0511(17) Uani 1 d .
C134 C 0.4552(4) 0.4780(4) 0.7351(4) 0.090(3) Uani 1 d .
H13D H 0.4624 0.4325 0.7527 0.135 Uiso 1 calc R
H13E H 0.4161 0.4917 0.7169 0.135 Uiso 1 calc R
H13F H 0.4372 0.5093 0.7726 0.135 Uiso 1 calc R
C135 C 0.6027(4) 0.6009(3) 0.5289(4) 0.089(3) Uani 1 d .
H13G H 0.6404 0.6191 0.5261 0.134 Uiso 1 calc R
H13H H 0.5501 0.6357 0.5477 0.134 Uiso 1 calc R
H13I H 0.6162 0.5865 0.4826 0.134 Uiso 1 calc R
C136 C 0.6743(3) 0.2144(2) 0.2788(2) 0.0211(11) Uani 1 d .
C137 C 0.6700(3) 0.1610(2) 0.3277(2) 0.0275(12) Uani 1 d .
C138 C 0.5959(4) 0.1628(3) 0.3779(2) 0.0360(14) Uani 1 d .
H138 H 0.5930 0.1276 0.4098 0.043 Uiso 1 calc R
C139 C 0.5260(4) 0.2147(3) 0.3826(3) 0.0355(13) Uani 1 d .
C140 C 0.5325(3) 0.2659(3) 0.3332(2) 0.0328(13) Uani 1 d .
H140 H 0.4859 0.3008 0.3348 0.039 Uiso 1 calc R
C141 C 0.6042(3) 0.2672(2) 0.2824(2) 0.0259(12) Uani 1 d .
C142 C 0.7453(3) 0.1045(2) 0.3255(3) 0.0415(15) Uani 1 d .
H14A H 0.7322 0.0684 0.3555 0.062 Uiso 1 calc R
H14B H 0.7718 0.1225 0.3415 0.062 Uiso 1 calc R
H14C H 0.7799 0.0867 0.2780 0.062 Uiso 1 calc R
C143 C 0.4453(4) 0.2161(3) 0.4384(3) 0.0505(16) Uani 1 d .
H14D H 0.4454 0.1703 0.4448 0.076 Uiso 1 calc R
H14E H 0.4048 0.2446 0.4236 0.076 Uiso 1 calc R
H14F H 0.4346 0.2341 0.4821 0.076 Uiso 1 calc R
C144 C 0.6080(3) 0.3253(2) 0.2315(2) 0.0310(12) Uani 1 d .
H14G H 0.5548 0.3560 0.2399 0.047 Uiso 1 calc R
H14H H 0.6362 0.3069 0.1840 0.047 Uiso 1 calc R
H14I H 0.6352 0.3498 0.2382 0.047 Uiso 1 calc R

loop_
_atom_site_aniso_label
_atom_site_aniso_U_11
_atom_site_aniso_U_22
_atom_site_aniso_U_33
_atom_site_aniso_U_23
_atom_site_aniso_U_13
_atom_site_aniso_U_12
Se2 0.0577(4) 0.0196(3) 0.0382(3) 0.0074(2) -0.0368(3) -0.0157(3)
Se1 0.0588(4) 0.0192(3) 0.0380(3) 0.0076(2) -0.0361(3) -0.0168(3)
S1 0.0343(8) 0.0197(6) 0.0221(6) 0.0013(5) -0.0154(6) -0.0097(6)
S4 0.0342(8) 0.0250(7) 0.0181(6) -0.0011(5) -0.0116(6) -0.0126(6)
S3 0.0314(8) 0.0226(6) 0.0182(6) 0.0014(5) -0.0125(6) -0.0092(6)
S2 0.0234(7) 0.0198(6) 0.0163(6) 0.0014(5) -0.0078(6) -0.0083(5)
N1 0.029(2) 0.022(2) 0.022(2) -0.0020(17) -0.014(2) -0.0099(19)
N2 0.040(3) 0.018(2) 0.025(2) -0.0047(17) -0.017(2) -0.005(2)
C1 0.017(3) 0.021(3) 0.024(3) -0.009(2) -0.007(2) -0.004(2)
C3 0.043(4) 0.023(3) 0.032(3) -0.001(2) -0.019(3) -0.017(3)
C2 0.026(3) 0.020(3) 0.020(2) -0.004(2) -0.008(2) -0.009(2)
C4 0.039(3) 0.022(3) 0.024(3) 0.008(2) -0.015(3) -0.013(2)
C5 0.026(3) 0.022(3) 0.013(2) -0.0002(19) -0.005(2) -0.008(2)
C6 0.020(3) 0.019(3) 0.021(2) 0.0025(19) -0.005(2) -0.009(2)
C7 0.018(3) 0.023(3) 0.021(3) -0.003(2) -0.002(2) -0.009(2)
C8 0.025(3) 0.020(3) 0.032(3) 0.008(2) -0.017(3) -0.008(2)
C9 0.018(3) 0.023(3) 0.017(2) 0.0066(19) -0.006(2) -0.011(2)
C10 0.023(3) 0.026(3) 0.023(3) 0.003(2) -0.010(2) -0.011(2)
C11 0.055(4) 0.028(3) 0.041(3) 0.011(2) -0.034(3) -0.021(3)
C12 0.050(4) 0.036(3) 0.032(3) 0.011(2) -0.028(3) -0.023(3)
C13 0.020(3) 0.033(3) 0.022(3) 0.002(2) -0.009(2) -0.012(2)
C14 0.017(3) 0.022(3) 0.024(3) 0.000(2) -0.006(2) -0.008(2)
C15 0.034(3) 0.033(3) 0.019(3) 0.003(2) -0.009(3) -0.016(3)
C16 0.039(3) 0.028(3) 0.023(3) -0.001(2) -0.017(3) -0.012(2)
C17 0.022(3) 0.030(3) 0.017(2) -0.009(2) -0.007(2) -0.004(2)
C18 0.033(3) 0.026(3) 0.026(3) -0.006(2) -0.017(3) -0.008(2)
C19 0.038(3) 0.022(3) 0.026(3) -0.002(2) -0.017(3) -0.009(2)
C20 0.049(4) 0.028(3) 0.029(3) -0.007(2) -0.020(3) -0.011(3)
C21 0.048(4) 0.017(3) 0.037(3) 0.002(2) -0.023(3) -0.012(3)
C22 0.033(3) 0.021(3) 0.026(3) -0.002(2) -0.015(3) -0.006(2)
C23 0.036(3) 0.026(3) 0.027(3) -0.003(2) -0.017(3) -0.011(2)
C24 0.050(4) 0.029(3) 0.033(3) 0.002(2) -0.030(3) -0.015(3)
C25 0.094(5) 0.020(3) 0.059(4) 0.007(3) -0.063(4) -0.017(3)
C26 0.119(6) 0.024(3) 0.072(4) 0.020(3) -0.075(5) -0.032(4)
C27 0.086(5) 0.018(3) 0.057(4) 0.014(3) -0.059(4) -0.019(3)
C28 0.088(5) 0.023(3) 0.050(4) 0.013(3) -0.055(4) -0.027(3)
C29 0.117(6) 0.034(3) 0.070(4) 0.027(3) -0.081(5) -0.039(4)
C30 0.102(6) 0.026(3) 0.058(4) 0.017(3) -0.063(4) -0.032(3)
C31 0.056(4) 0.019(3) 0.046(3) 0.006(2) -0.035(3) -0.018(3)
C32 0.033(3) 0.021(3) 0.028(3) 0.000(2) -0.018(3) -0.008(2)
C33 0.025(3) 0.026(3) 0.024(3) -0.002(2) -0.011(2) -0.010(2)
C34 0.038(3) 0.021(3) 0.030(3) 0.003(2) -0.023(3) -0.010(2)
C35 0.036(3) 0.024(3) 0.027(3) -0.004(2) -0.015(3) -0.014(2)
C36 0.021(3) 0.025(3) 0.021(3) -0.004(2) -0.010(2) -0.009(2)
C37 0.036(3) 0.020(3) 0.024(3) 0.007(2) -0.019(3) -0.011(2)
C38 0.034(3) 0.039(3) 0.027(3) 0.011(2) -0.016(3) -0.021(3)
C39 0.055(4) 0.045(4) 0.053(4) 0.021(3) -0.040(4) -0.039(3)
C40 0.076(5) 0.027(3) 0.036(3) 0.011(2) -0.036(4) -0.030(3)
C41 0.051(4) 0.020(3) 0.030(3) 0.004(2) -0.021(3) -0.012(3)
C42 0.042(3) 0.017(3) 0.022(3) 0.005(2) -0.016(3) -0.013(2)
C43 0.041(4) 0.058(4) 0.049(4) 0.005(3) -0.022(3) -0.026(3)
C44 0.122(7) 0.043(4) 0.058(4) 0.007(3) -0.050(5) -0.053(4)
C45 0.033(3) 0.029(3) 0.026(3) -0.006(2) -0.007(3) -0.009(3)
C46 0.046(4) 0.023(3) 0.016(3) -0.003(2) -0.016(3) -0.008(3)
C47 0.049(4) 0.024(3) 0.029(3) 0.003(2) -0.020(3) -0.013(3)
C48 0.067(5) 0.029(3) 0.047(4) 0.010(3) -0.043(4) -0.018(3)
C49 0.079(5) 0.021(3) 0.037(3) -0.001(2) -0.033(4) -0.012(3)
C50 0.065(5) 0.034(3) 0.032(3) -0.013(3) -0.025(3) 0.001(3)
C51 0.054(4) 0.022(3) 0.033(3) -0.002(2) -0.024(3) -0.005(3)
C52 0.053(4) 0.050(4) 0.044(3) 0.007(3) -0.030(3) -0.026(3)
C53 0.140(8) 0.063(5) 0.061(4) -0.004(4) -0.068(5) -0.039(5)
C54 0.045(4) 0.050(4) 0.033(3) -0.014(3) -0.010(3) 0.007(3)
C55 0.048(4) 0.024(3) 0.018(3) 0.003(2) -0.020(3) -0.019(3)
C56 0.050(4) 0.025(3) 0.035(3) 0.007(2) -0.024(3) -0.017(3)
C57 0.051(4) 0.025(3) 0.052(4) 0.004(3) -0.022(3) -0.013(3)
C58 0.086(6) 0.039(4) 0.048(4) 0.018(3) -0.045(4) -0.037(4)
C59 0.073(5) 0.061(4) 0.032(3) 0.013(3) -0.027(4) -0.052(4)
C60 0.052(4) 0.044(3) 0.030(3) 0.004(3) -0.024(3) -0.028(3)
C61 0.050(4) 0.030(3) 0.054(4) 0.000(3) -0.011(4) -0.013(3)
C62 0.130(8) 0.057(5) 0.073(5) 0.040(4) -0.062(5) -0.052(5)
C63 0.043(4) 0.071(5) 0.048(4) -0.001(3) -0.015(3) -0.026(4)
C64 0.040(3) 0.013(2) 0.030(3) -0.006(2) -0.021(3) -0.007(2)
C65 0.036(3) 0.020(3) 0.038(3) -0.002(2) -0.022(3) -0.011(2)
C66 0.034(3) 0.019(3) 0.059(4) -0.003(3) -0.034(3) 0.000(2)
C67 0.057(4) 0.027(3) 0.036(3) 0.004(2) -0.031(3) -0.017(3)
C68 0.052(4) 0.028(3) 0.030(3) 0.001(2) -0.026(3) -0.015(3)
C69 0.036(3) 0.019(3) 0.031(3) -0.003(2) -0.015(3) -0.008(2)
C70 0.038(4) 0.028(3) 0.067(4) 0.004(3) -0.024(3) -0.012(3)
C71 0.079(5) 0.030(3) 0.077(5) 0.017(3) -0.061(4) -0.018(3)
C72 0.043(4) 0.044(3) 0.037(3) 0.000(3) -0.014(3) -0.020(3)
Se4 0.0286(3) 0.0299(3) 0.0188(2) -0.0020(2) -0.0078(2) -0.0163(2)
Se3 0.0347(3) 0.0367(3) 0.0172(2) 0.0004(2) -0.0083(2) -0.0242(3)
S7 0.0315(8) 0.0350(7) 0.0206(6) 0.0012(5) -0.0047(6) -0.0207(6)
S8 0.0288(8) 0.0312(7) 0.0203(6) 0.0018(5) -0.0076(6) -0.0185(6)
S5 0.0291(8) 0.0254(7) 0.0203(6) -0.0032(5) -0.0048(6) -0.0117(6)
S6 0.0406(9) 0.0391(8) 0.0214(7) -0.0023(6) -0.0027(7) -0.0250(7)
N4 0.029(3) 0.020(2) 0.022(2) -0.0006(17) -0.012(2) -0.0077(19)
N3 0.039(3) 0.045(3) 0.017(2) 0.0011(19) -0.006(2) -0.033(2)
C73 0.028(3) 0.021(3) 0.021(3) 0.004(2) -0.013(2) -0.005(2)
C74 0.033(3) 0.015(2) 0.019(3) -0.0029(19) -0.011(2) -0.003(2)
C75 0.035(3) 0.033(3) 0.025(3) -0.004(2) -0.007(3) -0.011(3)
C76 0.030(3) 0.040(3) 0.027(3) -0.007(2) 0.004(3) -0.019(3)
C77 0.024(3) 0.026(3) 0.025(3) -0.001(2) -0.006(2) -0.007(2)
C79 0.029(3) 0.040(3) 0.022(3) -0.010(2) 0.002(3) -0.012(3)
C78 0.024(3) 0.030(3) 0.027(3) -0.002(2) -0.005(3) -0.010(2)
C80 0.034(3) 0.036(3) 0.035(3) -0.002(2) -0.008(3) -0.022(3)
C81 0.021(3) 0.030(3) 0.020(3) -0.005(2) -0.002(2) -0.010(2)
C82 0.019(3) 0.035(3) 0.021(3) -0.003(2) -0.007(2) -0.009(2)
C83 0.026(3) 0.033(3) 0.023(3) -0.004(2) -0.002(2) -0.012(3)
C84 0.028(3) 0.024(3) 0.026(3) 0.005(2) -0.007(3) -0.016(2)
C85 0.031(3) 0.022(3) 0.026(3) 0.004(2) -0.011(3) -0.012(2)
C86 0.028(3) 0.031(3) 0.019(3) 0.009(2) -0.012(2) -0.015(2)
C87 0.029(3) 0.033(3) 0.025(3) 0.007(2) -0.011(3) -0.017(2)
C88 0.036(3) 0.036(3) 0.024(3) 0.011(2) -0.016(3) -0.023(3)
C89 0.025(3) 0.037(3) 0.022(3) 0.001(2) -0.011(2) -0.016(2)
C90 0.037(3) 0.031(3) 0.024(3) 0.003(2) -0.013(3) -0.021(3)
C91 0.053(4) 0.043(3) 0.025(3) 0.003(2) -0.020(3) -0.035(3)
C92 0.073(5) 0.060(4) 0.017(3) 0.001(3) -0.009(3) -0.053(4)
C93 0.070(5) 0.065(4) 0.016(3) -0.001(3) -0.006(3) -0.051(4)
C94 0.045(4) 0.045(3) 0.018(3) 0.001(2) -0.009(3) -0.029(3)
C95 0.049(4) 0.046(3) 0.017(3) 0.003(2) -0.011(3) -0.037(3)
C96 0.042(3) 0.037(3) 0.021(3) 0.009(2) -0.021(3) -0.026(3)
C97 0.036(3) 0.032(3) 0.019(3) 0.009(2) -0.015(3) -0.022(3)
C98 0.031(3) 0.037(3) 0.018(3) 0.004(2) -0.013(2) -0.018(3)
C99 0.029(3) 0.029(3) 0.015(2) 0.004(2) -0.014(2) -0.012(2)
C100 0.021(3) 0.025(3) 0.027(3) 0.005(2) -0.013(2) -0.013(2)
C101 0.021(3) 0.026(3) 0.026(3) 0.003(2) -0.011(2) -0.010(2)
C103 0.029(3) 0.016(2) 0.014(2) -0.0031(19) -0.010(2) -0.003(2)
C102 0.020(3) 0.021(3) 0.019(2) -0.001(2) -0.004(2) -0.006(2)
C104 0.024(3) 0.015(2) 0.024(3) 0.0018(19) -0.014(2) -0.002(2)
C105 0.024(3) 0.015(2) 0.019(2) 0.0005(19) -0.009(2) -0.005(2)
C106 0.025(3) 0.020(3) 0.028(3) -0.002(2) -0.011(3) -0.004(2)
C107 0.028(3) 0.014(2) 0.026(3) -0.004(2) -0.015(2) -0.004(2)
C109 0.028(3) 0.024(3) 0.020(3) -0.005(2) -0.004(2) -0.009(2)
C108 0.026(3) 0.010(2) 0.022(3) -0.0024(19) -0.011(2) -0.001(2)
C110 0.029(3) 0.026(3) 0.026(3) -0.002(2) -0.004(3) -0.009(3)
C111 0.036(4) 0.028(3) 0.038(3) -0.015(2) -0.004(3) -0.004(3)
C112 0.044(4) 0.048(4) 0.031(3) -0.018(3) -0.001(3) -0.022(3)
C113 0.041(4) 0.055(4) 0.025(3) -0.007(3) -0.014(3) -0.023(3)
C114 0.028(3) 0.041(3) 0.025(3) 0.006(2) -0.010(3) -0.017(3)
C115 0.035(3) 0.026(3) 0.045(3) -0.006(2) -0.016(3) 0.004(3)
C116 0.073(5) 0.081(5) 0.050(4) -0.035(4) -0.006(4) -0.028(4)
C117 0.044(4) 0.043(3) 0.035(3) 0.003(3) -0.023(3) -0.005(3)
C118 0.040(3) 0.043(3) 0.027(3) 0.010(2) -0.018(3) -0.029(3)
C119 0.053(4) 0.041(3) 0.024(3) 0.011(2) -0.020(3) -0.032(3)
C120 0.087(5) 0.041(4) 0.051(4) 0.013(3) -0.044(4) -0.042(4)
C121 0.098(6) 0.062(4) 0.064(4) 0.015(4) -0.063(5) -0.053(4)
C122 0.068(5) 0.057(4) 0.061(4) 0.020(3) -0.045(4) -0.044(4)
C123 0.051(4) 0.045(4) 0.039(3) 0.013(3) -0.029(3) -0.029(3)
C124 0.064(4) 0.043(3) 0.034(3) 0.006(3) -0.021(3) -0.032(3)
C125 0.137(8) 0.093(6) 0.119(7) 0.000(5) -0.094(7) -0.060(6)
C126 0.050(4) 0.063(4) 0.061(4) 0.009(3) -0.029(4) -0.028(4)
C127 0.051(4) 0.052(4) 0.019(3) -0.007(3) -0.006(3) -0.040(3)
C128 0.060(4) 0.060(4) 0.014(3) -0.004(3) -0.004(3) -0.051(4)
C129 0.060(5) 0.055(4) 0.028(3) -0.010(3) -0.005(3) -0.036(4)
C130 0.052(4) 0.054(4) 0.038(3) 0.000(3) 0.003(3) -0.042(4)
C131 0.053(5) 0.051(4) 0.050(4) -0.019(3) 0.011(4) -0.009(4)
C133 0.068(5) 0.094(5) 0.040(4) 0.029(4) -0.029(4) -0.045(5)
C132 0.054(4) 0.042(4) 0.033(3) -0.008(3) 0.014(3) -0.030(3)
C134 0.069(6) 0.081(6) 0.074(5) -0.003(4) 0.021(5) -0.044(5)
C135 0.067(5) 0.041(4) 0.076(5) -0.003(4) 0.021(4) 0.000(4)
C136 0.026(3) 0.024(3) 0.019(2) -0.003(2) -0.008(2) -0.015(2)
C137 0.040(3) 0.022(3) 0.022(3) 0.000(2) -0.011(3) -0.016(3)
C138 0.056(4) 0.040(3) 0.018(3) 0.010(2) -0.009(3) -0.035(3)
C139 0.046(4) 0.041(3) 0.026(3) 0.000(2) -0.012(3) -0.028(3)
C140 0.029(3) 0.048(3) 0.024(3) -0.004(2) -0.011(3) -0.015(3)
C141 0.033(3) 0.039(3) 0.016(2) 0.000(2) -0.011(2) -0.021(3)
C142 0.059(4) 0.026(3) 0.038(3) 0.007(2) -0.022(3) -0.016(3)
C143 0.055(4) 0.061(4) 0.034(3) -0.002(3) -0.003(3) -0.038(4)
C144 0.025(3) 0.035(3) 0.027(3) 0.003(2) -0.010(3) -0.008(2)

loop_
_atom_type_symbol
_atom_type_description
_atom_type_scat_dispersion_real
_atom_type_scat_dispersion_imag
_atom_type_scat_source
C C 0.0033 0.0016 'International Tables Vol C Tables 4.2.6.8 and 6.1.1.4'
H H 0.0000 0.0000 'International Tables Vol C Tables 4.2.6.8 and 6.1.1.4'
N N 0.0061 0.0033 'International Tables Vol C Tables 4.2.6.8 and 6.1.1.4'
S S 0.1246 0.1234 'International Tables Vol C Tables 4.2.6.8 and 6.1.1.4'
Se Se -0.0929 2.2259 'International Tables Vol C Tables 4.2.6.8 and 6.1.1.4'

loop_
_geom_angle_atom_site_label_1
_geom_angle_atom_site_label_2
_geom_angle_atom_site_label_3
_geom_angle
C28 Se2 C31 88.1(2)
C27 Se1 C24 88.0(2)
C5 S1 C2 92.6(2)
C14 S4 C17 91.8(2)
C10 S3 C13 92.7(2)
C9 S2 C6 92.4(2)
C33 N1 C36 107.0(4)
C22 N2 C19 105.7(4)
C36 C1 C2 124.0(4)
C36 C1 C37 120.3(4)
C2 C1 C37 115.7(4)
C2 C3 C4 115.3(4)
C2 C3 H3 122.4
C4 C3 H3 122.4
C3 C2 C1 126.8(4)
C3 C2 S1 108.8(3)
C1 C2 S1 124.3(3)
C3 C4 C5 112.4(4)
C3 C4 H4 123.8
C5 C4 H4 123.8
C4 C5 C6 126.1(4)
C4 C5 S1 110.8(3)
C6 C5 S1 123.0(3)
C7 C6 C5 128.4(4)
C7 C6 S2 109.0(3)
C5 C6 S2 122.5(3)
C6 C7 C8 114.8(4)
C6 C7 H7 122.6
C8 C7 H7 122.6
C9 C8 C7 113.4(4)
C9 C8 H8 123.3
C7 C8 H8 123.3
C8 C9 C10 124.8(4)
C8 C9 S2 110.5(3)
C10 C9 S2 124.6(3)
C11 C10 C9 126.5(4)
C11 C10 S3 109.4(3)
C9 C10 S3 124.1(3)
C10 C11 C12 114.8(4)
C10 C11 H11 122.6
C12 C11 H11 122.6
C13 C12 C11 113.0(4)
C13 C12 H12 123.5
C11 C12 H12 123.5
C12 C13 C14 126.7(4)
C12 C13 S3 110.0(4)
C14 C13 S3 123.2(3)
C15 C14 C13 126.9(4)
C15 C14 S4 111.4(3)
C13 C14 S4 121.6(3)
C14 C15 C16 112.5(4)
C14 C15 H15 123.8
C16 C15 H15 123.8
C17 C16 C15 115.3(4)
C17 C16 H16 122.3
C15 C16 H16 122.3
C16 C17 C18 126.9(4)
C16 C17 S4 109.0(4)
C18 C17 S4 124.1(3)
C19 C18 C17 123.7(4)
C19 C18 C46 119.6(4)
C17 C18 C46 116.7(4)
N2 C19 C18 121.8(4)
N2 C19 C20 110.6(4)
C18 C19 C20 127.6(4)
C21 C20 C19 106.3(4)
C21 C20 H20 126.8
C19 C20 H20 126.8
C20 C21 C22 106.3(4)
C20 C21 H21 126.9
C22 C21 H21 126.9
N2 C22 C23 125.5(4)
N2 C22 C21 111.1(4)
C23 C22 C21 123.2(4)
C24 C23 C22 121.7(4)
C24 C23 C55 120.2(4)
C22 C23 C55 117.9(4)
C23 C24 C25 130.8(4)
C23 C24 Se1 120.6(4)
C25 C24 Se1 108.6(3)
C26 C25 C24 117.2(5)
C26 C25 H25 121.4
C24 C25 H25 121.4
C25 C26 C27 117.2(5)
C25 C26 H26 121.4
C27 C26 H26 121.4
C28 C27 C26 126.4(5)
C28 C27 Se1 124.6(4)
C26 C27 Se1 108.9(4)
C27 C28 C29 125.8(5)
C27 C28 Se2 125.0(4)
C29 C28 Se2 109.1(3)
C30 C29 C28 117.4(5)
C30 C29 H29 121.3
C28 C29 H29 121.3
C29 C30 C31 117.0(5)
C29 C30 H30 121.5
C31 C30 H30 121.5
C32 C31 C30 130.5(4)
C32 C31 Se2 121.1(4)
C30 C31 Se2 108.4(3)
C31 C32 C33 121.7(4)
C31 C32 C64 118.3(4)
C33 C32 C64 120.0(4)
N1 C33 C32 125.4(4)
N1 C33 C34 110.1(4)
C32 C33 C34 124.5(4)
C35 C34 C33 107.2(4)
C35 C34 H34 126.4
C33 C34 H34 126.4
C34 C35 C36 106.2(4)
C34 C35 H35 126.9
C36 C35 H35 126.9
C1 C36 N1 122.7(4)
C1 C36 C35 127.8(4)
N1 C36 C35 109.5(4)
C38 C37 C42 120.9(4)
C38 C37 C1 120.3(4)
C42 C37 C1 118.8(4)
C37 C38 C39 118.2(5)
C37 C38 C43 121.3(5)
C39 C38 C43 120.5(5)
C40 C39 C38 121.1(5)
C40 C39 H39 119.4
C38 C39 H39 119.4
C41 C40 C39 118.6(5)
C41 C40 C44 122.1(6)
C39 C40 C44 119.3(6)
C40 C41 C42 123.1(5)
C40 C41 H41 118.5
C42 C41 H41 118.5
C41 C42 C37 118.1(5)
C41 C42 C45 120.7(5)
C37 C42 C45 121.2(4)
C38 C43 H43A 109.5
C38 C43 H43B 109.5
H43A C43 H43B 109.5
C38 C43 H43C 109.5
H43A C43 H43C 109.5
H43B C43 H43C 109.5
C40 C44 H44A 109.5
C40 C44 H44B 109.5
H44A C44 H44B 109.5
C40 C44 H44C 109.5
H44A C44 H44C 109.5
H44B C44 H44C 109.5
C42 C45 H45A 109.5
C42 C45 H45B 109.5
H45A C45 H45B 109.5
C42 C45 H45C 109.5
H45A C45 H45C 109.5
H45B C45 H45C 109.5
C51 C46 C47 120.1(5)
C51 C46 C18 121.2(5)
C47 C46 C18 118.7(5)
C48 C47 C46 118.3(5)
C48 C47 C52 120.2(5)
C46 C47 C52 121.5(4)
C47 C48 C49 121.7(6)
C47 C48 H48 119.1
C49 C48 H48 119.1
C50 C49 C48 118.6(5)
C50 C49 C53 121.8(6)
C48 C49 C53 119.6(6)
C49 C50 C51 121.3(6)
C49 C50 H50 119.4
C51 C50 H50 119.4
C46 C51 C50 120.0(6)
C46 C51 C54 120.5(5)
C50 C51 C54 119.4(5)
C47 C52 H52A 109.5
C47 C52 H52B 109.5
H52A C52 H52B 109.5
C47 C52 H52C 109.5
H52A C52 H52C 109.5
H52B C52 H52C 109.5
C49 C53 H53A 109.5
C49 C53 H53B 109.5
H53A C53 H53B 109.5
C49 C53 H53C 109.5
H53A C53 H53C 109.5
H53B C53 H53C 109.5
C51 C54 H54A 109.5
C51 C54 H54B 109.5
H54A C54 H54B 109.5
C51 C54 H54C 109.5
H54A C54 H54C 109.5
H54B C54 H54C 109.5
C60 C55 C56 120.7(5)
C60 C55 C23 120.8(5)
C56 C55 C23 118.3(5)
C57 C56 C55 119.4(5)
C57 C56 C61 119.1(5)
C55 C56 C61 121.5(4)
C58 C57 C56 120.3(6)
C58 C57 H57 119.8
C56 C57 H57 119.8
C59 C58 C57 119.5(5)
C59 C58 C62 121.6(6)
C57 C58 C62 118.9(6)
C58 C59 C60 122.1(6)
C58 C59 H59 118.9
C60 C59 H59 118.9
C55 C60 C59 117.8(5)
C55 C60 C63 122.3(5)
C59 C60 C63 119.9(5)
C56 C61 H61A 109.5
C56 C61 H61B 109.5
H61A C61 H61B 109.5
C56 C61 H61C 109.5
H61A C61 H61C 109.5
H61B C61 H61C 109.5
C58 C62 H62A 109.5
C58 C62 H62B 109.5
H62A C62 H62B 109.5
C58 C62 H62C 109.5
H62A C62 H62C 109.5
H62B C62 H62C 109.5
C60 C63 H63A 109.5
C60 C63 H63B 109.5
H63A C63 H63B 109.5
C60 C63 H63C 109.5
H63A C63 H63C 109.5
H63B C63 H63C 109.5
C69 C64 C65 119.7(4)
C69 C64 C32 121.8(5)
C65 C64 C32 118.4(5)
C66 C65 C64 118.2(5)
C66 C65 C70 121.0(5)
C64 C65 C70 120.8(4)
C67 C66 C65 121.9(5)
C67 C66 H66 119.1
C65 C66 H66 119.1
C66 C67 C68 119.0(5)
C66 C67 C71 120.5(5)
C68 C67 C71 120.6(5)
C67 C68 C69 121.4(5)
C67 C68 H68 119.3
C69 C68 H68 119.3
C68 C69 C64 119.9(5)
C68 C69 C72 120.3(5)
C64 C69 C72 119.8(4)
C65 C70 H70A 109.5
C65 C70 H70B 109.5
H70A C70 H70B 109.5
C65 C70 H70C 109.5
H70A C70 H70C 109.5
H70B C70 H70C 109.5
C67 C71 H71A 109.5
C67 C71 H71B 109.5
H71A C71 H71B 109.5
C67 C71 H71C 109.5
H71A C71 H71C 109.5
H71B C71 H71C 109.5
C69 C72 H72A 109.5
C69 C72 H72B 109.5
H72A C72 H72B 109.5
C69 C72 H72C 109.5
H72A C72 H72C 109.5
H72B C72 H72C 109.5
C100 Se4 C103 87.4(2)
C99 Se3 C96 87.5(2)
C82 S7 C85 92.5(2)
C86 S8 C89 91.9(2)
C77 S5 C74 91.8(2)
C81 S6 C78 92.4(2)
C105 N4 C108 105.6(4)
C94 N3 C91 105.6(4)
C108 C73 C74 124.2(4)
C108 C73 C109 118.6(4)
C74 C73 C109 117.1(4)
C75 C74 C73 126.0(4)
C75 C74 S5 109.6(4)
C73 C74 S5 124.4(4)
C74 C75 C76 114.2(4)
C74 C75 H75 122.9
C76 C75 H75 122.9
C77 C76 C75 113.1(5)
C77 C76 H76 123.5
C75 C76 H76 123.5
C76 C77 C78 126.4(5)
C76 C77 S5 111.3(4)
C78 C77 S5 122.1(4)
C78 C79 C80 114.3(5)
C78 C79 H79 122.8
C80 C79 H79 122.8
C79 C78 C77 125.7(4)
C79 C78 S6 110.1(4)
C77 C78 S6 124.2(4)
C81 C80 C79 113.4(5)
C81 C80 H80 123.3
C79 C80 H80 123.3
C80 C81 C82 125.2(5)
C80 C81 S6 109.7(4)
C82 C81 S6 125.1(4)
C83 C82 C81 126.1(4)
C83 C82 S7 109.8(4)
C81 C82 S7 124.0(4)
C82 C83 C84 114.2(4)
C82 C83 H83 122.9
C84 C83 H83 122.9
C85 C84 C83 113.8(4)
C85 C84 H84 123.1
C83 C84 H84 123.1
C84 C85 C86 127.3(4)
C84 C85 S7 109.6(3)
C86 C85 S7 122.7(4)
C87 C86 C85 126.8(4)
C87 C86 S8 111.0(3)
C85 C86 S8 122.0(4)
C86 C87 C88 113.3(4)
C86 C87 H87 123.3
C88 C87 H87 123.3
C87 C88 C89 114.0(4)
C87 C88 H88 123.0
C89 C88 H88 123.0
C88 C89 C90 126.7(4)
C88 C89 S8 109.6(3)
C90 C89 S8 123.6(4)
C91 C90 C89 122.7(4)
C91 C90 C118 119.2(4)
C89 C90 C118 118.0(4)
C90 C91 N3 122.7(4)
C90 C91 C92 126.8(4)
N3 C91 C92 110.5(4)
C93 C92 C91 106.6(4)
C93 C92 H92 126.7
C91 C92 H92 126.7
C92 C93 C94 106.5(5)
C92 C93 H93 126.8
C94 C93 H93 126.8
N3 C94 C95 124.2(4)
N3 C94 C93 110.8(4)
C95 C94 C93 125.0(4)
C96 C95 C94 121.9(5)
C96 C95 C127 119.3(4)
C94 C95 C127 118.7(4)
C95 C96 C97 131.8(5)
C95 C96 Se3 118.4(4)
C97 C96 Se3 109.7(3)
C98 C97 C96 116.0(5)
C98 C97 H97 122.0
C96 C97 H97 122.0
C97 C98 C99 116.9(5)
C97 C98 H98 121.5
C99 C98 H98 121.5
C100 C99 C98 128.1(4)
C100 C99 Se3 121.9(4)
C98 C99 Se3 109.8(3)
C99 C100 C101 128.4(4)
C99 C100 Se4 122.0(4)
C101 C100 Se4 109.3(3)
C102 C101 C100 117.2(4)
C102 C101 H101 121.4
C100 C101 H101 121.4
C104 C103 C102 132.2(4)
C104 C103 Se4 118.4(4)
C102 C103 Se4 109.4(3)
C101 C102 C103 116.5(4)
C101 C102 H102 121.8
C103 C102 H102 121.8
C103 C104 C105 121.0(4)
C103 C104 C136 118.8(4)
C105 C104 C136 120.2(4)
N4 C105 C104 124.2(4)
N4 C105 C106 111.4(4)
C104 C105 C106 124.4(4)
C107 C106 C105 106.0(4)
C107 C106 H106 127.0
C105 C106 H106 127.0
C106 C107 C108 106.8(4)
C106 C107 H107 126.6
C108 C107 H107 126.6
C114 C109 C110 120.1(4)
C114 C109 C73 121.7(4)
C110 C109 C73 118.2(4)
C73 C108 N4 120.2(4)
C73 C108 C107 129.6(4)
N4 C108 C107 110.1(4)
C111 C110 C109 118.7(5)
C111 C110 C115 120.6(5)
C109 C110 C115 120.7(4)
C112 C111 C110 122.6(5)
C112 C111 H111 118.7
C110 C111 H111 118.7
C111 C112 C113 117.7(5)
C111 C112 C116 121.9(5)
C113 C112 C116 120.4(6)
C112 C113 C114 122.1(5)
C112 C113 H113 119.0
C114 C113 H113 119.0
C109 C114 C113 118.8(5)
C109 C114 C117 120.0(4)
C113 C114 C117 121.2(5)
C110 C115 H11A 109.5
C110 C115 H11B 109.5
H11A C115 H11B 109.5
C110 C115 H11C 109.5
H11A C115 H11C 109.5
H11B C115 H11C 109.5
C112 C116 H11D 109.5
C112 C116 H11E 109.5
H11D C116 H11E 109.5
C112 C116 H11F 109.5
H11D C116 H11F 109.5
H11E C116 H11F 109.5
C114 C117 H11G 109.5
C114 C117 H11H 109.5
H11G C117 H11H 109.5
C114 C117 H11I 109.5
H11G C117 H11I 109.5
H11H C117 H11I 109.5
C123 C118 C119 120.5(5)
C123 C118 C90 118.7(5)
C119 C118 C90 120.6(5)
C120 C119 C118 118.8(5)
C120 C119 C124 119.5(5)
C118 C119 C124 121.8(4)
C119 C120 C121 121.5(6)
C119 C120 H120 119.3
C121 C120 H120 119.3
C122 C121 C120 118.8(5)
C122 C121 C125 120.2(6)
C120 C121 C125 121.0(6)
C121 C122 C123 121.4(6)
C121 C122 H122 119.3
C123 C122 H122 119.3
C122 C123 C118 119.0(6)
C122 C123 C126 119.1(5)
C118 C123 C126 121.8(5)
C119 C124 H12A 109.5
C119 C124 H12B 109.5
H12A C124 H12B 109.5
C119 C124 H12C 109.5
H12A C124 H12C 109.5
H12B C124 H12C 109.5
C121 C125 H12D 109.5
C121 C125 H12E 109.5
H12D C125 H12E 109.5
C121 C125 H12F 109.5
H12D C125 H12F 109.5
H12E C125 H12F 109.5
C123 C126 H12G 109.5
C123 C126 H12H 109.5
H12G C126 H12H 109.5
C123 C126 H12I 109.5
H12G C126 H12I 109.5
H12H C126 H12I 109.5
C132 C127 C128 122.1(5)
C132 C127 C95 118.8(5)
C128 C127 C95 119.0(5)
C129 C128 C127 117.3(6)
C129 C128 C133 120.2(5)
C127 C128 C133 122.5(5)
C130 C129 C128 122.3(6)
C130 C129 H129 118.8
C128 C129 H129 118.8
C129 C130 C131 119.6(6)
C129 C130 C134 122.6(6)
C131 C130 C134 117.9(6)
C130 C131 C132 120.8(6)
C130 C131 H131 119.6
C132 C131 H131 119.6
C128 C133 H13A 109.5
C128 C133 H13B 109.5
H13A C133 H13B 109.5
C128 C133 H13C 109.5
H13A C133 H13C 109.5
H13B C133 H13C 109.5
C127 C132 C131 117.8(6)
C127 C132 C135 121.4(6)
C131 C132 C135 120.8(6)
C130 C134 H13D 109.5
C130 C134 H13E 109.5
H13D C134 H13E 109.5
C130 C134 H13F 109.5
H13D C134 H13F 109.5
H13E C134 H13F 109.5
C132 C135 H13G 109.5
C132 C135 H13H 109.5
H13G C135 H13H 109.5
C132 C135 H13I 109.5
H13G C135 H13I 109.5
H13H C135 H13I 109.5
C141 C136 C137 119.6(5)
C141 C136 C104 120.2(4)
C137 C136 C104 120.1(4)
C138 C137 C136 118.7(5)
C138 C137 C142 121.1(5)
C136 C137 C142 120.1(5)
C139 C138 C137 122.5(5)
C139 C138 H138 118.7
C137 C138 H138 118.7
C138 C139 C140 117.3(5)
C138 C139 C143 121.7(5)
C140 C139 C143 121.0(5)
C141 C140 C139 123.0(5)
C141 C140 H140 118.5
C139 C140 H140 118.5
C140 C141 C136 118.9(5)
C140 C141 C144 120.8(5)
C136 C141 C144 120.2(4)
C137 C142 H14A 109.5
C137 C142 H14B 109.5
H14A C142 H14B 109.5
C137 C142 H14C 109.5
H14A C142 H14C 109.5
H14B C142 H14C 109.5
C139 C143 H14D 109.5
C139 C143 H14E 109.5
H14D C143 H14E 109.5
C139 C143 H14F 109.5
H14D C143 H14F 109.5
H14E C143 H14F 109.5
C141 C144 H14G 109.5
C141 C144 H14H 109.5
H14G C144 H14H 109.5
C141 C144 H14I 109.5
H14G C144 H14I 109.5
H14H C144 H14I 109.5

loop_
_geom_bond_atom_site_label_1
_geom_bond_atom_site_label_2
_geom_bond_distance
Se2 C28 1.896(5)
Se2 C31 1.917(5)
Se1 C27 1.895(5)
Se1 C24 1.913(5)
S1 C5 1.720(4)
S1 C2 1.738(4)
S4 C14 1.736(5)
S4 C17 1.750(4)
S3 C10 1.731(5)
S3 C13 1.745(4)
S2 C9 1.728(4)
S2 C6 1.754(4)
N1 C33 1.327(5)
N1 C36 1.381(5)
N2 C22 1.330(6)
N2 C19 1.376(5)
C1 C36 1.372(6)
C1 C2 1.438(6)
C1 C37 1.500(6)
C3 C2 1.380(6)
C3 C4 1.382(6)
C3 H3 0.9300
C4 C5 1.383(6)
C4 H4 0.9300
C5 C6 1.432(6)
C6 C7 1.378(6)
C7 C8 1.387(6)
C7 H7 0.9300
C8 C9 1.381(6)
C8 H8 0.9300
C9 C10 1.442(6)
C10 C11 1.367(6)
C11 C12 1.405(6)
C11 H11 0.9300
C12 C13 1.368(6)
C12 H12 0.9300
C13 C14 1.436(6)
C14 C15 1.366(6)
C15 C16 1.392(6)
C15 H15 0.9300
C16 C17 1.376(6)
C16 H16 0.9300
C17 C18 1.433(6)
C18 C19 1.393(6)
C18 C46 1.490(6)
C19 C20 1.440(6)
C20 C21 1.342(6)
C20 H20 0.9300
C21 C22 1.460(6)
C21 H21 0.9300
C22 C23 1.457(6)
C23 C24 1.349(6)
C23 C55 1.489(6)
C24 C25 1.423(7)
C25 C26 1.342(7)
C25 H25 0.9300
C26 C27 1.429(7)
C26 H26 0.9300
C27 C28 1.345(7)
C28 C29 1.417(7)
C29 C30 1.352(7)
C29 H29 0.9300
C30 C31 1.425(7)
C30 H30 0.9300
C31 C32 1.372(6)
C32 C33 1.432(6)
C32 C64 1.488(6)
C33 C34 1.463(6)
C34 C35 1.337(6)
C34 H34 0.9300
C35 C36 1.454(6)
C35 H35 0.9300
C37 C38 1.394(7)
C37 C42 1.414(7)
C38 C39 1.412(7)
C38 C43 1.503(7)
C39 C40 1.397(8)
C39 H39 0.9300
C40 C41 1.365(8)
C40 C44 1.517(7)
C41 C42 1.380(6)
C41 H41 0.9300
C42 C45 1.508(7)
C43 H43A 0.9600
C43 H43B 0.9600
C43 H43C 0.9600
C44 H44A 0.9600
C44 H44B 0.9600
C44 H44C 0.9600
C45 H45A 0.9600
C45 H45B 0.9600
C45 H45C 0.9600
C46 C51 1.378(7)
C46 C47 1.414(7)
C47 C48 1.391(6)
C47 C52 1.501(7)
C48 C49 1.393(8)
C48 H48 0.9300
C49 C50 1.378(8)
C49 C53 1.527(7)
C50 C51 1.391(7)
C50 H50 0.9300
C51 C54 1.490(8)
C52 H52A 0.9600
C52 H52B 0.9600
C52 H52C 0.9600
C53 H53A 0.9600
C53 H53B 0.9600
C53 H53C 0.9600
C54 H54A 0.9600
C54 H54B 0.9600
C54 H54C 0.9600
C55 C60 1.389(7)
C55 C56 1.401(7)
C56 C57 1.395(7)
C56 C61 1.498(7)
C57 C58 1.380(8)
C57 H57 0.9300
C58 C59 1.373(8)
C58 C62 1.533(7)
C59 C60 1.402(7)
C59 H59 0.9300
C60 C63 1.491(8)
C61 H61A 0.9600
C61 H61B 0.9600
C61 H61C 0.9600
C62 H62A 0.9600
C62 H62B 0.9600
C62 H62C 0.9600
C63 H63A 0.9600
C63 H63B 0.9600
C63 H63C 0.9600
C64 C69 1.403(7)
C64 C65 1.418(7)
C65 C66 1.408(6)
C65 C70 1.513(7)
C66 C67 1.383(7)
C66 H66 0.9300
C67 C68 1.385(7)
C67 C71 1.514(7)
C68 C69 1.389(6)
C68 H68 0.9300
C69 C72 1.497(7)
C70 H70A 0.9600
C70 H70B 0.9600
C70 H70C 0.9600
C71 H71A 0.9600
C71 H71B 0.9600
C71 H71C 0.9600
C72 H72A 0.9600
C72 H72B 0.9600
C72 H72C 0.9600
Se4 C100 1.899(5)
Se4 C103 1.913(4)
Se3 C99 1.888(5)
Se3 C96 1.905(5)
S7 C82 1.739(5)
S7 C85 1.751(5)
S8 C86 1.728(5)
S8 C89 1.752(5)
S5 C77 1.729(5)
S5 C74 1.748(4)
S6 C81 1.734(5)
S6 C78 1.734(5)
N4 C105 1.334(6)
N4 C108 1.389(5)
N3 C94 1.336(6)
N3 C91 1.387(6)
C73 C108 1.389(6)
C73 C74 1.418(7)
C73 C109 1.514(6)
C74 C75 1.381(7)
C75 C76 1.395(7)
C75 H75 0.9300
C76 C77 1.369(6)
C76 H76 0.9300
C77 C78 1.453(6)
C79 C78 1.367(7)
C79 C80 1.389(6)
C79 H79 0.9300
C80 C81 1.388(6)
C80 H80 0.9300
C81 C82 1.429(6)
C82 C83 1.368(7)
C83 C84 1.406(6)
C83 H83 0.9300
C84 C85 1.370(6)
C84 H84 0.9300
C85 C86 1.429(6)
C86 C87 1.383(6)
C87 C88 1.388(6)
C87 H87 0.9300
C88 C89 1.389(6)
C88 H88 0.9300
C89 C90 1.447(6)
C90 C91 1.374(7)
C90 C118 1.504(6)
C91 C92 1.448(7)
C92 C93 1.338(7)
C92 H92 0.9300
C93 C94 1.475(6)
C93 H93 0.9300
C94 C95 1.443(6)
C95 C96 1.370(6)
C95 C127 1.491(7)
C96 C97 1.428(7)
C97 C98 1.349(6)
C97 H97 0.9300
C98 C99 1.427(6)
C98 H98 0.9300
C99 C100 1.376(6)
C100 C101 1.418(6)
C101 C102 1.355(6)
C101 H101 0.9300
C103 C104 1.382(6)
C103 C102 1.416(6)
C102 H102 0.9300
C104 C105 1.449(6)
C104 C136 1.485(6)
C105 C106 1.455(6)
C106 C107 1.353(6)
C106 H106 0.9300
C107 C108 1.436(6)
C107 H107 0.9300
C109 C114 1.390(6)
C109 C110 1.403(7)
C110 C111 1.387(7)
C110 C115 1.506(7)
C111 C112 1.371(7)
C111 H111 0.9300
C112 C113 1.390(8)
C112 C116 1.528(7)
C113 C114 1.392(7)
C113 H113 0.9300
C114 C117 1.505(7)
C115 H11A 0.9600
C115 H11B 0.9600
C115 H11C 0.9600
C116 H11D 0.9600
C116 H11E 0.9600
C116 H11F 0.9600
C117 H11G 0.9600
C117 H11H 0.9600
C117 H11I 0.9600
C118 C123 1.386(7)
C118 C119 1.400(7)
C119 C120 1.368(7)
C119 C124 1.488(7)
C120 C121 1.388(9)
C120 H120 0.9300
C121 C122 1.376(8)
C121 C125 1.548(7)
C122 C123 1.378(7)
C122 H122 0.9300
C123 C126 1.499(8)
C124 H12A 0.9600
C124 H12B 0.9600
C124 H12C 0.9600
C125 H12D 0.9600
C125 H12E 0.9600
C125 H12F 0.9600
C126 H12G 0.9600
C126 H12H 0.9600
C126 H12I 0.9600
C127 C132 1.356(8)
C127 C128 1.409(7)
C128 C129 1.380(7)
C128 C133 1.499(8)
C129 C130 1.338(8)
C129 H129 0.9300
C130 C131 1.385(8)
C130 C134 1.561(8)
C131 C132 1.403(8)
C131 H131 0.9300
C133 H13A 0.9600
C133 H13B 0.9600
C133 H13C 0.9600
C132 C135 1.531(8)
C134 H13D 0.9600
C134 H13E 0.9600
C134 H13F 0.9600
C135 H13G 0.9600
C135 H13H 0.9600
C135 H13I 0.9600
C136 C141 1.395(7)
C136 C137 1.417(6)
C137 C138 1.380(7)
C137 C142 1.507(7)
C138 C139 1.377(8)
C138 H138 0.9300
C139 C140 1.392(7)
C139 C143 1.514(7)
C140 C141 1.370(7)
C140 H140 0.9300
C141 C144 1.513(6)
C142 H14A 0.9600
C142 H14B 0.9600
C142 H14C 0.9600
C143 H14D 0.9600
C143 H14E 0.9600
C143 H14F 0.9600
C144 H14G 0.9600
C144 H14H 0.9600
C144 H14I 0.9600
